data_7243180
loop_
_publ_author_name
'Vu\<sak, Darko'
'Smre\<cki, Neven'
'Muratovi\'c, Senada'
'\<Zili\'c, Dijana'
'Prugove\<cki, Biserka'
'Matkovi\'c-\<Calogovi\'c, Dubravka'

_publ_section_title
;
 Structural diversity in the coordination compounds of cobalt, nickel and
 copper with N-alkylglycinates: crystallographic and ESR study in the
 solid state
;
_journal_issue 38
_journal_name_full 'RSC Advances'
_journal_page_first 23779
_journal_page_last 23790
_journal_paper_doi 10.1039/D1RA04219J
_journal_volume 11
_journal_year 2021
_chemical_formula_moiety 'C6 H16 Cu N2 O6'
_chemical_formula_sum 'C6 H16 Cu N2 O6'
_chemical_formula_weight 275.75
_chemical_name_systematic diaquabis(sarcosinato)copper(II)
_space_group_crystal_system triclinic
_space_group_IT_number 2
_space_group_name_Hall '-P 1'
_space_group_name_H-M_alt 'P -1'
_atom_sites_solution_hydrogens mixed
_audit_creation_method SHELXL-2014/7
_audit_update_record
;
2021-03-10 deposited with the CCDC.	2021-07-01 downloaded from the CCDC.
;
_cell_angle_alpha 78.541(10)
_cell_angle_beta 89.938(10)
_cell_angle_gamma 78.408(13)
_cell_formula_units_Z 2
_cell_length_a 7.0311(10)
_cell_length_b 7.4825(11)
_cell_length_c 10.6021(10)
_cell_measurement_reflns_used 1973
_cell_measurement_temperature 295(2)
_cell_measurement_theta_max 32.2040
_cell_measurement_theta_min 5.2600
_cell_volume 535.07(12)
_computing_cell_refinement
;
CrysAlisPro, Agilent Technologies,
Version 1.171.37.35 (release 13-08-2014 CrysAlis171 .NET)
(compiled Aug 13 2014,18:06:01)
;
_computing_data_collection
;
CrysAlisPro, Agilent Technologies,
Version 1.171.37.35 (release 13-08-2014 CrysAlis171 .NET)
(compiled Aug 13 2014,18:06:01)
;
_computing_data_reduction
;
CrysAlisPro, Agilent Technologies,
Version 1.171.37.35 (release 13-08-2014 CrysAlis171 .NET)
(compiled Aug 13 2014,18:06:01)
;
_computing_molecular_graphics 'MERCURY (C.F. Macrae et al., 2008)'
_computing_publication_material 'SHELXL-2014/7 (Sheldrick, 2014)'
_computing_structure_refinement 'SHELXL-2014/7 (Sheldrick, 2014)'
_computing_structure_solution 'SHELXS-2016/4 (Sheldrick, 2016)'
_diffrn_ambient_temperature 295(2)
_diffrn_detector_area_resol_mean 16.3426
_diffrn_measured_fraction_theta_full 0.992
_diffrn_measured_fraction_theta_max 0.993
_diffrn_measurement_device_type 'Xcalibur, Sapphire3'
_diffrn_measurement_method '\w scans'
_diffrn_radiation_type MoK\a
_diffrn_radiation_wavelength 0.71073
_diffrn_reflns_av_R_equivalents 0.0202
_diffrn_reflns_av_unetI/netI 0.0278
_diffrn_reflns_Laue_measured_fraction_full 0.992
_diffrn_reflns_Laue_measured_fraction_max 0.993
_diffrn_reflns_limit_h_max 8
_diffrn_reflns_limit_h_min -8
_diffrn_reflns_limit_k_max 9
_diffrn_reflns_limit_k_min -9
_diffrn_reflns_limit_l_max 13
_diffrn_reflns_limit_l_min -7
_diffrn_reflns_number 4095
_diffrn_reflns_point_group_measured_fraction_full 0.992
_diffrn_reflns_point_group_measured_fraction_max 0.993
_diffrn_reflns_theta_full 25.242
_diffrn_reflns_theta_max 27.000
_diffrn_reflns_theta_min 4.362
_diffrn_source 'Enhance (Mo) X-ray Source'
_exptl_absorpt_coefficient_mu 2.053
_exptl_absorpt_correction_T_max 1.00000
_exptl_absorpt_correction_T_min 0.67098
_exptl_absorpt_correction_type multi-scan
_exptl_absorpt_process_details
;
CrysAlisPro, Agilent Technologies,
Version 1.171.37.35 (release 13-08-2014 CrysAlis171 .NET)
(compiled Aug 13 2014,18:06:01)
Empirical absorption correction using spherical harmonics,
 implemented in SCALE3 ABSPACK scaling algorithm.
;
_exptl_crystal_colour blue
_exptl_crystal_density_diffrn 1.712
_exptl_crystal_description prism
_exptl_crystal_F_000 286
_exptl_crystal_size_max 0.760
_exptl_crystal_size_mid 0.610
_exptl_crystal_size_min 0.530
_refine_diff_density_max 0.364
_refine_diff_density_min -0.359
_refine_diff_density_rms 0.059
_refine_ls_extinction_method none
_refine_ls_goodness_of_fit_ref 1.086
_refine_ls_hydrogen_treatment mixed
_refine_ls_matrix_type full
_refine_ls_number_parameters 157
_refine_ls_number_reflns 2321
_refine_ls_number_restraints 6
_refine_ls_restrained_S_all 1.085
_refine_ls_R_factor_all 0.0332
_refine_ls_R_factor_gt 0.0292
_refine_ls_shift/su_max 0.000
_refine_ls_shift/su_mean 0.000
_refine_ls_structure_factor_coef Fsqd
_refine_ls_weighting_details 'w=1/[\s^2^(Fo^2^)+(0.0469P)^2^+0.0167P] where P=(Fo^2^+2Fc^2^)/3'
_refine_ls_weighting_scheme calc
_refine_ls_wR_factor_gt 0.0792
_refine_ls_wR_factor_ref 0.0825
_reflns_Friedel_coverage 0.000
_reflns_number_gt 2089
_reflns_number_total 2321
_reflns_threshold_expression 'I > 2\s(I)'
_cod_data_source_file d1ra04219j2.cif
_cod_data_source_block 2
_cod_database_code 7243180
_shelx_shelxl_version_number 2014/7
_shelx_space_group_comment
;
The symmetry employed for this shelxl refinement is uniquely defined
by the following loop, which should always be used as a source of
symmetry information in preference to the above space-group names.
They are only intended as comments.
;
_shelx_estimated_absorpt_t_min 0.304
_shelx_estimated_absorpt_t_max 0.409

loop_
_space_group_symop_operation_xyz
'x, y, z'
'-x, -y, -z'

loop_
_atom_site_label
_atom_site_type_symbol
_atom_site_fract_x
_atom_site_fract_y
_atom_site_fract_z
_atom_site_U_iso_or_equiv
_atom_site_adp_type
_atom_site_occupancy
_atom_site_site_symmetry_order
_atom_site_calc_flag
_atom_site_refinement_flags_posn
_atom_site_refinement_flags_adp
_atom_site_refinement_flags_occupancy
_atom_site_disorder_assembly
_atom_site_disorder_group
C11 C 0.4804(3) 0.2190(3) 0.37291(18) 0.0348(4) Uani 1 1 d . . . . .
C21 C 0.3070(3) 0.8202(3) 0.5865(2) 0.0376(4) Uani 1 1 d . . . . .
H21A H 0.2290 0.8490 0.6581 0.045 Uiso 1 1 calc R U . . .
H21B H 0.2791 0.9281 0.5164 0.045 Uiso 1 1 calc R U . . .
C31 C 0.0899(3) 0.7175(3) 0.4480(2) 0.0461(5) Uani 1 1 d . . . . .
H31A H -0.0264 0.7668 0.4877 0.069 Uiso 1 1 calc R U . . .
H31B H 0.0715 0.6118 0.4145 0.069 Uiso 1 1 calc R U . . .
H31C H 0.1185 0.8115 0.3791 0.069 Uiso 1 1 calc R U . . .
N11 N 0.2528(2) 0.6598(2) 0.54450(16) 0.0341(3) Uani 1 1 d . . . . .
H11 H 0.2056 0.5863 0.6206 0.041 Uiso 1 1 calc R U . . .
O11 O 0.3728(2) 0.36187(19) 0.39999(15) 0.0413(3) Uani 1 1 d . . . . .
O21 O 0.4213(2) 0.1073(2) 0.31792(16) 0.0494(4) Uani 1 1 d . . . . .
O1W O 0.4857(2) 0.2554(2) 0.70982(17) 0.0483(4) Uani 1 1 d D . . . .
Cu1 Cu 0.5000 0.5000 0.5000 0.03413(12) Uani 1 2 d S . P . .
H1WA H 0.490(4) 0.1461(19) 0.698(3) 0.057(8) Uiso 1 1 d D . . . .
H1WB H 0.382(3) 0.287(4) 0.748(3) 0.069(9) Uiso 1 1 d D . . . .
C12 C 0.0522(3) 0.3329(3) -0.14193(18) 0.0343(4) Uani 1 1 d . . . . .
C22 C -0.1584(3) 0.3764(3) -0.10601(19) 0.0355(4) Uani 1 1 d . . . . .
H22A H -0.1700 0.4491 -0.0391 0.043 Uiso 1 1 calc R U . . .
H22B H -0.2368 0.4507 -0.1806 0.043 Uiso 1 1 calc R U . . .
C32 C -0.3917(3) 0.2288(3) 0.0290(2) 0.0480(5) Uani 1 1 d . . . . .
H32A H -0.3481 0.2696 0.1022 0.072 Uiso 1 1 calc R U . . .
H32B H -0.4316 0.1124 0.0572 0.072 Uiso 1 1 calc R U . . .
H32C H -0.4994 0.3204 -0.0144 0.072 Uiso 1 1 calc R U . . .
N12 N -0.2320(2) 0.2044(2) -0.05990(16) 0.0365(4) Uani 1 1 d . . . . .
H12 H -0.2873 0.1747 -0.1361 0.044 Uiso 1 1 calc R U . . .
O12 O 0.1403(2) 0.1646(2) -0.11455(16) 0.0466(4) Uani 1 1 d . . . . .
O22 O 0.1289(2) 0.4622(2) -0.19616(14) 0.0448(4) Uani 1 1 d . . . . .
O2W O 0.0651(3) 0.1676(3) 0.1860(2) 0.0580(5) Uani 1 1 d D . . . .
Cu2 Cu 0.0000 0.0000 0.0000 0.04684(14) Uani 1 2 d S . P . .
H2WA H 0.000(3) 0.273(2) 0.193(3) 0.058(8) Uiso 1 1 d D . . . .
H2WB H 0.172(2) 0.146(3) 0.228(2) 0.057(8) Uiso 1 1 d D . . . .

loop_
_atom_site_aniso_label
_atom_site_aniso_U_11
_atom_site_aniso_U_22
_atom_site_aniso_U_33
_atom_site_aniso_U_23
_atom_site_aniso_U_13
_atom_site_aniso_U_12
C11 0.0394(11) 0.0328(9) 0.0318(9) -0.0047(8) 0.0036(8) -0.0081(8)
C21 0.0370(11) 0.0317(9) 0.0438(11) -0.0104(8) 0.0074(8) -0.0034(8)
C31 0.0303(11) 0.0481(12) 0.0555(13) -0.0071(10) -0.0053(9) -0.0008(9)
N11 0.0291(8) 0.0320(8) 0.0393(9) -0.0048(7) 0.0022(7) -0.0041(7)
O11 0.0323(7) 0.0393(8) 0.0543(9) -0.0190(7) -0.0031(6) -0.0022(6)
O21 0.0511(9) 0.0436(8) 0.0584(9) -0.0217(7) -0.0027(7) -0.0099(7)
O1W 0.0420(9) 0.0458(9) 0.0588(10) -0.0162(8) 0.0113(8) -0.0077(7)
Cu1 0.02542(19) 0.03290(19) 0.0440(2) -0.01388(14) -0.00240(13) 0.00035(14)
C12 0.0327(10) 0.0396(10) 0.0300(9) -0.0034(8) 0.0025(7) -0.0092(8)
C22 0.0323(10) 0.0327(9) 0.0378(10) -0.0011(8) 0.0015(8) -0.0040(8)
C32 0.0324(11) 0.0488(12) 0.0581(14) -0.0036(10) 0.0134(10) -0.0045(10)
N12 0.0289(8) 0.0358(8) 0.0426(9) -0.0034(7) 0.0050(7) -0.0062(7)
O12 0.0326(8) 0.0372(8) 0.0628(10) 0.0029(7) 0.0145(7) -0.0030(6)
O22 0.0434(8) 0.0427(8) 0.0478(8) -0.0007(7) 0.0100(7) -0.0162(7)
O2W 0.0540(11) 0.0489(10) 0.0727(12) -0.0181(9) -0.0100(9) -0.0083(9)
Cu2 0.0272(2) 0.0350(2) 0.0670(3) 0.01023(17) 0.01463(17) -0.00020(15)

loop_
_atom_type_symbol
_atom_type_description
_atom_type_scat_dispersion_real
_atom_type_scat_dispersion_imag
_atom_type_scat_source
C C 0.0033 0.0016 'International Tables Vol C Tables 4.2.6.8 and 6.1.1.4'
H H 0.0000 0.0000 'International Tables Vol C Tables 4.2.6.8 and 6.1.1.4'
N N 0.0061 0.0033 'International Tables Vol C Tables 4.2.6.8 and 6.1.1.4'
O O 0.0106 0.0060 'International Tables Vol C Tables 4.2.6.8 and 6.1.1.4'
Cu Cu 0.3201 1.2651 'International Tables Vol C Tables 4.2.6.8 and 6.1.1.4'

loop_
_geom_angle_atom_site_label_1
_geom_angle_atom_site_label_2
_geom_angle_atom_site_label_3
_geom_angle
_geom_angle_site_symmetry_1
_geom_angle_site_symmetry_3
_geom_angle_publ_flag
O21 C11 O11 124.14(19) . . ?
O21 C11 C21 118.38(18) . 2_666 ?
O11 C11 C21 117.46(16) . 2_666 ?
N11 C21 C11 111.72(16) . 2_666 ?
C31 N11 C21 112.20(16) . . ?
C31 N11 Cu1 118.08(13) . . ?
C21 N11 Cu1 107.07(12) . . ?
C11 O11 Cu1 115.30(12) . . ?
O11 Cu1 O11 180.0 . 2_666 ?
O11 Cu1 N11 95.59(6) . . ?
O11 Cu1 N11 84.41(6) 2_666 . ?
O11 Cu1 N11 84.41(6) . 2_666 ?
O11 Cu1 N11 95.59(6) 2_666 2_666 ?
N11 Cu1 N11 180.00(6) . 2_666 ?
O22 C12 O12 123.52(19) . . ?
O22 C12 C22 119.15(18) . . ?
O12 C12 C22 117.33(16) . . ?
N12 C22 C12 111.35(16) . . ?
C32 N12 C22 113.12(17) . . ?
C32 N12 Cu2 117.67(14) . . ?
C22 N12 Cu2 106.93(11) . . ?
C12 O12 Cu2 114.12(13) . . ?
O12 Cu2 O12 180.0 . 2 ?
O12 Cu2 N12 96.16(6) . 2 ?
O12 Cu2 N12 83.84(6) 2 2 ?
O12 Cu2 N12 83.84(6) . . ?
O12 Cu2 N12 96.16(6) 2 . ?
N12 Cu2 N12 180.0 2 . ?

loop_
_geom_bond_atom_site_label_1
_geom_bond_atom_site_label_2
_geom_bond_distance
_geom_bond_site_symmetry_2
_geom_bond_publ_flag
C11 O21 1.243(2) . ?
C11 O11 1.263(2) . ?
C11 C21 1.511(3) 2_666 ?
C21 N11 1.476(2) . ?
C21 C11 1.511(3) 2_666 ?
C31 N11 1.474(3) . ?
N11 Cu1 2.0146(17) . ?
O11 Cu1 1.9497(13) . ?
Cu1 O11 1.9497(13) 2_666 ?
Cu1 N11 2.0146(17) 2_666 ?
C12 O22 1.243(2) . ?
C12 O12 1.263(2) . ?
C12 C22 1.516(3) . ?
C22 N12 1.477(2) . ?
C32 N12 1.472(3) . ?
N12 Cu2 2.0041(17) . ?
O12 Cu2 1.9637(14) . ?
Cu2 O12 1.9638(14) 2 ?
Cu2 N12 2.0041(17) 2 ?
